data_9003357
loop_
_publ_author_name
'Hughes, J. M.'
'Ertl, A.'
'Dyar, M. D.'
'Grew, E. S.'
'Wieden-beck M'
'Brandstatter, F.'

_publ_section_title
;Structural and chemical response to varying B content in zoned Fe-bearing
 olenite from Koralpe, Austria Sample: T2
;
_journal_name_full 'American Mineralogist'
_journal_page_first 447
_journal_page_last 454
_journal_volume 89
_journal_year 2004
_chemical_formula_sum 'Al8.718 B3.57 H3 Na0.92 O31 Si5.43'
_chemical_name_mineral Olenite
_space_group_IT_number 160
_symmetry_space_group_name_Hall 'R 3 -2"'
_symmetry_space_group_name_H-M 'R 3 m :H'
_cell_angle_alpha 90
_cell_angle_beta 90
_cell_angle_gamma 120
_cell_formula_units_Z 3
_cell_length_a 15.7713
_cell_length_b 15.7713
_cell_length_c 7.0760
_cell_volume 1524.240
_exptl_crystal_density_diffrn 3.093
_cod_original_sg_symbol_H-M 'R 3 m'
_cod_original_formula_sum 'Na.92 Al8.718 Si5.43 B3.57 O31 H3'
_cod_database_code 9003357

loop_
_symmetry_equiv_pos_as_xyz
x,y,z
2/3+x,1/3+y,1/3+z
1/3+x,2/3+y,2/3+z
x,x-y,z
2/3+x,1/3+x-y,1/3+z
1/3+x,2/3+x-y,2/3+z
-y,-x,z
2/3-y,1/3-x,1/3+z
1/3-y,2/3-x,2/3+z
-x+y,y,z
2/3-x+y,1/3+y,1/3+z
1/3-x+y,2/3+y,2/3+z
-y,x-y,z
2/3-y,1/3+x-y,1/3+z
1/3-y,2/3+x-y,2/3+z
-x+y,-x,z
2/3-x+y,1/3-x,1/3+z
1/3-x+y,2/3-x,2/3+z

loop_
_atom_site_label
_atom_site_fract_x
_atom_site_fract_y
_atom_site_fract_z
_atom_site_occupancy
_atom_site_U_iso_or_equiv
_atom_site_type_symbol
_atom_site_attached_hydrogens
Na 0.00000 0.00000 0.25000 0.92000 0.01700 Na 0
AlY 0.12143 0.06071 -0.32815 0.90600 0.00960 Al 0
AlZ 0.29674 0.26042 -0.35941 1.00000 0.00881 Al 0
SiT 0.19136 0.18949 0.03338 0.90500 0.00754 Si 0
BT 0.19136 0.18949 0.03338 0.09500 0.00754 B 0
B 0.10914 0.21828 0.48456 1.00000 0.00840 B 0
O1 0.00000 0.00000 -0.19380 1.00000 0.01800 O 0
O2 0.06000 0.12000 0.52170 1.00000 0.01610 O 0
O3 0.26057 0.13029 -0.46020 1.00000 0.01410 O 0
O4 0.09384 0.18767 0.10770 1.00000 0.01360 O 0
O5 0.18598 0.09299 0.12870 1.00000 0.01410 O 0
O6 0.19389 0.18359 -0.19300 1.00000 0.01000 O 0
O7 0.28653 0.28595 0.10890 1.00000 0.00980 O 0
O8 0.20938 0.27000 0.46960 1.00000 0.00980 O 0
H3 0.25600 0.12800 0.41100 1.00000 0.07000 H 0

loop_
_cod_changelog_entry_id
_cod_changelog_entry_author
_cod_changelog_entry_date
_cod_changelog_entry_text
1
;cod-tools version 3.8.0
Id: cif_guess_AMCSD_atom_types 9581 2023-05-17 12:35:41Z saulius
;
2023-05-23T09:19:24+03:00
;Derived atom types and hydrogen counts
from atom names that follow the AMCSD naming convention
(Wat == water, O-H == hydroxyl).
;
